data_9015694
loop_
_publ_author_name
'Kondrashev, Y. D.'
'Zaslavskii, A. I.'

_publ_section_title
;
 The structure of the modifications of manganese oxide
;
_journal_name_full 'Izvestiya Akademii Nauk SSSR'
_journal_page_first 179
_journal_page_last 186
_journal_volume 15
_journal_year 1951
_chemical_formula_sum 'Mn O2'
_chemical_name_mineral Pyrolusite
_space_group_IT_number 136
_symmetry_space_group_name_Hall '-P 4n 2n'
_symmetry_space_group_name_H-M 'P 42/m n m'
_cell_angle_alpha 90
_cell_angle_beta 90
_cell_angle_gamma 120
_cell_length_a 4.388
_cell_length_b 4.388
_cell_length_c 2.865
_cell_formula_units_Z 2
_cell_volume 47.774
_database_code_amcsd 0017791
_exptl_crystal_density_diffrn 6.044
_cod_database_code 9015694

loop_
_space_group_symop_operation_xyz
x,y,z
-y,-x,z
y,x,-z
1/2+y,1/2-x,1/2-z
1/2-y,1/2+x,1/2+z
1/2+x,1/2-y,1/2+z
1/2-x,1/2+y,1/2-z
x,y,-z
-x,-y,z
y,x,z
-y,-x,-z
1/2-y,1/2+x,1/2-z
1/2+y,1/2-x,1/2+z
1/2-x,1/2+y,1/2+z
1/2+x,1/2-y,1/2-z
-x,-y,-z

loop_
_atom_site_label
_atom_site_fract_x
_atom_site_fract_y
_atom_site_fract_z
Mn 0.00000 0.00000 0.00000
O 0.30200 0.30200 0.00000

loop_
_cod_related_entry_id
_cod_related_entry_database
_cod_related_entry_code
1 AMCSD 0017791
